data_1567888
loop_
_publ_author_name
'Febriansyah, Benny'
'Li, Yongxin'
'Giovanni, David'
'Salim, Teddy'
'Hooper, Thomas J. N.'
'Sim, Ying'
'Ma, Daphne'
'Laxmi, Shoba'
'Lekina, Yulia'
'Koh, Teck Ming'
'Shen, Ze Xiang'
'Pullarkat, Sumod A.'
'Sum, Tze Chien'
'Mhaisalkar, Subodh G.'
'Ager, Joel W.'
'Mathews, Nripan'

_publ_section_title
;
 Inorganic frameworks of low-dimensional perovskites dictate the
 performance and stability of mixed-dimensional perovskite solar cells.
;
_journal_issue 2
_journal_name_full 'Materials horizons'
_journal_page_first 536
_journal_page_last 546
_journal_paper_doi 10.1039/d2mh00868h
_journal_volume 10
_journal_year 2023
_chemical_formula_sum 'C32 H45 I8 N4 Pb2'
_chemical_formula_weight 1915.30
_space_group_crystal_system monoclinic
_space_group_IT_number 9
_space_group_name_Hall 'C -2yc'
_space_group_name_H-M_alt 'C 1 c 1'
_atom_sites_solution_hydrogens geom
_audit_block_doi 10.5517/ccdc.csd.cc1ztf29
_audit_update_record
;
2018-05-07 deposited with the CCDC.	2022-10-20 downloaded from the CCDC.
;
_cell_angle_alpha 90
_cell_angle_beta 94.2960(10)
_cell_angle_gamma 90
_cell_formula_units_Z 4
_cell_length_a 12.3353(2)
_cell_length_b 12.2206(3)
_cell_length_c 32.2371(8)
_cell_measurement_reflns_used 9852
_cell_measurement_temperature 100.(2)
_cell_measurement_theta_max 29.6115
_cell_measurement_theta_min 2.4654
_cell_volume 4845.92(19)
_computing_cell_refinement 'SAINT V8.38A (Bruker AXS Inc., 2017)'
_computing_data_collection 'APEX3 (Bruker AXS Inc., 2017)'
_computing_data_reduction 'SAINT V8.38A (Bruker AXS Inc., 2017)'
_computing_publication_material 'APEX3 (Bruker AXS Inc., 2017)'
_computing_structure_refinement 'SHELXL-2016/6 (Sheldrick, 2016)'
_computing_structure_solution 'XS, VERSION 2013/1'
_diffrn_ambient_temperature 100.(2)
_diffrn_detector_area_resol_mean 7.4074
_diffrn_measured_fraction_theta_full 0.978
_diffrn_measured_fraction_theta_max 0.978
_diffrn_measurement_device_type 'Photon II CPADs detector'
_diffrn_measurement_method 'phi and omega scans'
_diffrn_radiation_monochromator 'Multilayer Mirror'
_diffrn_radiation_type MoK\a
_diffrn_radiation_wavelength 0.71073
_diffrn_reflns_av_R_equivalents 0.0182
_diffrn_reflns_av_unetI/netI 0.0214
_diffrn_reflns_limit_h_max 17
_diffrn_reflns_limit_h_min -17
_diffrn_reflns_limit_k_max 16
_diffrn_reflns_limit_k_min -16
_diffrn_reflns_limit_l_max 44
_diffrn_reflns_limit_l_min -44
_diffrn_reflns_number 30212
_diffrn_reflns_theta_full 29.64
_diffrn_reflns_theta_max 29.64
_diffrn_reflns_theta_min 2.35
_diffrn_source 'Incoatec microfocus source'
_diffrn_source_type 'Bruker D8 Quest'
_exptl_absorpt_coefficient_mu 12.061
_exptl_absorpt_correction_T_max 0.79
_exptl_absorpt_correction_T_min 0.12
_exptl_absorpt_correction_type multi-scan
_exptl_absorpt_process_details
;
SADABS-2016/2 - Bruker AXS area detector scaling and absorption correction
;
_exptl_crystal_colour orange
_exptl_crystal_density_diffrn 2.625
_exptl_crystal_density_method 'not measured'
_exptl_crystal_description needle
_exptl_crystal_F_000 3412
_exptl_crystal_size_max 0.060
_exptl_crystal_size_mid 0.040
_exptl_crystal_size_min 0.020
_refine_diff_density_max 1.839
_refine_diff_density_min -3.544
_refine_ls_abs_structure_details
;

Refined as an inversion twin.
;
_refine_ls_abs_structure_Flack 0.564(9)
_refine_ls_extinction_method none
_refine_ls_goodness_of_fit_ref 1.125
_refine_ls_hydrogen_treatment constr
_refine_ls_matrix_type full
_refine_ls_number_parameters 420
_refine_ls_number_reflns 12542
_refine_ls_number_restraints 2
_refine_ls_restrained_S_all 1.125
_refine_ls_R_factor_all 0.0395
_refine_ls_R_factor_gt 0.0388
_refine_ls_shift/su_max 0.002
_refine_ls_shift/su_mean 0.000
_refine_ls_structure_factor_coef Fsqd
_refine_ls_weighting_details 'w=1/[\s^2^(Fo^2^)+(0.0710P)^2^+6.9304P] where P=(Fo^2^+2Fc^2^)/3'
_refine_ls_weighting_scheme calc
_refine_ls_wR_factor_gt 0.1038
_refine_ls_wR_factor_ref 0.1045
_reflns_number_gt 12154
_reflns_number_total 12542
_reflns_threshold_expression 'I > 2\s(I)'
_cod_data_source_file d2mh00868h2.cif
_cod_data_source_block je296m
_cod_depositor_comments
;
The following automatic conversions were performed:

data item '_exptl_absorpt_correction_type' value 'Multi-Scan' was
changed to 'multi-scan' in accordance with the
/home/data/users/saulius/crontab/automatic-downloads/rss-feeds/RSC/lib/dictionaries/cif_core.dic
dictionary named 'cif_core.dic' version 2.4.2 last updated on
2011-04-26.

Automatic conversion script
Id: cif_fix_values 7556 2019-12-06 15:28:31Z antanas 

 Adding full bibliography for 1567888--1567892.cif.
;
_cod_database_code 1567888

loop_
_space_group_symop_operation_xyz
'x, y, z'
'x, -y, z+1/2'
'x+1/2, y+1/2, z'
'x+1/2, -y+1/2, z+1/2'

loop_
_atom_site_type_symbol
_atom_site_label
_atom_site_fract_x
_atom_site_fract_y
_atom_site_fract_z
_atom_site_U_iso_or_equiv
_atom_site_adp_type
_atom_site_calc_flag
_atom_site_refinement_flags_adp
_atom_site_refinement_flags_occupancy
_atom_site_refinement_flags_posn
_atom_site_occupancy
_atom_site_disorder_assembly
_atom_site_disorder_group
C C1 0.2872(9) 0.0875(9) 0.6720(3) 0.035(2) Uani d . . . 1 . .
C C2 0.3193(10) -0.0114(9) 0.6863(4) 0.046(3) Uani d . . . 1 . .
H H2 0.387875 -0.040029 0.680044 0.056 Uiso calc U . R 1 . .
C C3 0.2482(12) -0.0749(9) 0.7115(4) 0.051(3) Uani d . . . 1 . .
H H3 0.27191 -0.143357 0.722751 0.062 Uiso calc U . R 1 . .
C C4 0.1508(12) -0.0371(10) 0.7187(4) 0.054(3) Uani d . . . 1 . .
H H4 0.105664 -0.080002 0.734889 0.065 Uiso calc U . R 1 . .
C C5 0.1111(7) 0.0654(9) 0.7029(3) 0.0371(19) Uani d . . . 1 . .
H H5 0.040886 0.091664 0.708074 0.045 Uiso calc U . R 1 . .
C C6 0.1849(15) 0.1280(9) 0.6784(5) 0.044(3) Uani d . . . 1 . .
H H6 0.162557 0.196585 0.666871 0.053 Uiso calc U . R 1 . .
C C7 0.3560(10) 0.1527(9) 0.6450(4) 0.042(2) Uani d . . . 1 . .
H H7 0.421697 0.186881 0.655374 0.05 Uiso calc U . R 1 . .
C C8 0.3140(10) 0.1602(8) 0.6002(4) 0.040(2) Uani d . . . 1 . .
H H8A 0.365438 0.202361 0.584308 0.048 Uiso calc U . R 1 . .
H H8B 0.242903 0.198176 0.597909 0.048 Uiso calc U . R 1 . .
C C9 0.7851(9) 0.0923(9) 0.6725(3) 0.036(2) Uani d . . . 1 . .
C C10 0.8254(8) -0.0123(8) 0.6811(3) 0.0346(18) Uani d . . . 1 . .
H H10 0.890095 -0.036943 0.669836 0.041 Uiso calc U . R 1 . .
C C11 0.7681(12) -0.0801(9) 0.7067(4) 0.050(3) Uani d . . . 1 . .
H H11 0.79934 -0.148316 0.715176 0.06 Uiso calc U . R 1 . .
C C12 0.6725(11) -0.0533(12) 0.7195(4) 0.058(3) Uani d . . . 1 . .
H H12 0.636156 -0.103213 0.736309 0.069 Uiso calc U . R 1 . .
C C13 0.6223(10) 0.0497(13) 0.7086(4) 0.055(3) Uani d . . . 1 . .
H H13 0.551394 0.068725 0.715737 0.066 Uiso calc U . R 1 . .
C C14 0.6836(18) 0.1163(14) 0.6875(7) 0.073(7) Uani d . . . 1 . .
H H14 0.65575 0.187776 0.68204 0.087 Uiso calc U . R 1 . .
C C15 0.8402(10) 0.1689(8) 0.6444(4) 0.043(2) Uani d . . . 1 . .
H H15 0.877133 0.232527 0.654812 0.052 Uiso calc U . R 1 . .
C C16 0.8345(12) 0.1414(15) 0.6012(6) 0.068(5) Uani d . . . 1 . .
H H16 0.897414 0.134641 0.586109 0.082 Uiso calc U . R 1 . .
C C17 0.2919(8) 0.6606(8) 0.3281(3) 0.0326(19) Uani d . . . 1 . .
C C18 0.3928(12) 0.6332(8) 0.3153(4) 0.032(3) Uani d . . . 1 . .
H H18 0.42844 0.566596 0.32318 0.039 Uiso calc U . R 1 . .
C C19 0.4388(10) 0.7111(12) 0.2898(4) 0.051(3) Uani d . . . 1 . .
H H19 0.505825 0.691773 0.279011 0.061 Uiso calc U . R 1 . .
C C20 0.3989(12) 0.8084(12) 0.2791(3) 0.057(3) Uani d . . . 1 . .
H H20 0.438248 0.859558 0.263819 0.069 Uiso calc U . R 1 . .
C C21 0.2921(10) 0.8320(10) 0.2920(4) 0.045(3) Uani d . . . 1 . .
H H21 0.2569 0.899147 0.284673 0.054 Uiso calc U . R 1 . .
C C22 0.2447(8) 0.7591(8) 0.3140(3) 0.036(2) Uani d . . . 1 . .
H H22 0.172712 0.773975 0.32098 0.044 Uiso calc U . R 1 . .
C C23 0.2315(9) 0.5795(9) 0.3559(3) 0.040(2) Uani d . . . 1 . .
H H23A 0.154614 0.572741 0.344946 0.049 Uiso calc U . R 1 . .
H H23B 0.265491 0.506269 0.354947 0.049 Uiso calc U . R 1 . .
C C24 0.2363(9) 0.6194(5) 0.4005(3) 0.0256(19) Uani d . . . 1 . .
H H24A 0.202154 0.692615 0.401462 0.031 Uiso calc U . R 1 . .
H H24B 0.195014 0.568745 0.417358 0.031 Uiso calc U . R 1 . .
C C25 0.7882(8) 0.6616(8) 0.3278(3) 0.0325(19) Uani d . . . 1 . .
C C26 0.7572(8) 0.7626(8) 0.3114(3) 0.0357(19) Uani d . . . 1 . .
H H26 0.68884 0.793471 0.316602 0.043 Uiso calc U . R 1 . .
C C27 0.8279(13) 0.8180(10) 0.2872(4) 0.060(4) Uani d . . . 1 . .
H H27 0.808968 0.887746 0.275859 0.072 Uiso calc U . R 1 . .
C C28 0.9270(10) 0.7697(12) 0.2799(3) 0.053(3) Uani d . . . 1 . .
H H28 0.977341 0.807082 0.264034 0.063 Uiso calc U . R 1 . .
C C29 0.9495(12) 0.6751(14) 0.2945(4) 0.059(4) Uani d . . . 1 . .
H H29 1.016412 0.643375 0.287991 0.071 Uiso calc U . R 1 . .
C C30 0.8874(12) 0.6172(9) 0.3181(5) 0.035(3) Uani d . . . 1 . .
H H30 0.909921 0.547112 0.328192 0.042 Uiso calc U . R 1 . .
C C31 0.7118(9) 0.5968(9) 0.3551(4) 0.040(2) Uani d . . . 1 . .
H H31A 0.638076 0.629295 0.352235 0.048 Uiso calc U . R 1 . .
H H31B 0.706386 0.51996 0.345443 0.048 Uiso calc U . R 1 . .
C C32 0.7553(11) 0.6000(11) 0.4001(4) 0.044(3) Uani d . . . 1 . .
H H32A 0.705279 0.557503 0.416556 0.053 Uiso calc U . R 1 . .
H H32B 0.826389 0.562001 0.402465 0.053 Uiso calc U . R 1 . .
I I1 0.00182(7) 0.87715(4) 0.40040(3) 0.0303(2) Uani d . . . 1 . .
I I2 0.06909(7) 0.87102(5) 0.59950(3) 0.0298(2) Uani d . . . 1 . .
I I3 0.28488(7) 0.81384(4) 0.49907(3) 0.03059(12) Uani d . . . 1 . .
I I4 0.52028(6) 0.86124(6) 0.40069(3) 0.02997(17) Uani d . . . 1 . .
I I5 0.55063(7) 0.88856(6) 0.59987(3) 0.03065(18) Uani d . . . 1 . .
I I6 0.78553(7) 0.93482(4) 0.50097(4) 0.03061(12) Uani d . . . 1 . .
I I7 0.47210(7) 1.12412(3) 0.49907(4) 0.03125(14) Uani d . . . 1 . .
I I8 0.59787(7) 0.62450(4) 0.50123(4) 0.03086(14) Uani d . . . 1 . .
N N1 0.3015(6) 0.0433(6) 0.5827(2) 0.0321(14) Uani d . . . 1 . .
H H1A 0.365183 0.006395 0.58781 0.048 Uiso calc U . R 1 . .
H H1B 0.284214 0.046446 0.554832 0.048 Uiso calc U . R 1 . .
H H1C 0.247758 0.008083 0.595259 0.048 Uiso calc U . R 1 . .
N N2 0.7201(7) 0.1238(5) 0.5812(3) 0.0314(17) Uani d . . . 1 . .
H H2A 0.684032 0.075924 0.596847 0.047 Uiso calc U . R 1 . .
H H2B 0.723907 0.09624 0.555163 0.047 Uiso calc U . R 1 . .
H H2C 0.684064 0.188841 0.579741 0.047 Uiso calc U . R 1 . .
N N3 0.3503(7) 0.6259(5) 0.4182(3) 0.0325(17) Uani d . . . 1 . .
H H3A 0.383459 0.560173 0.415166 0.049 Uiso calc U . R 1 . .
H H3B 0.351381 0.642874 0.445746 0.049 Uiso calc U . R 1 . .
H H3C 0.386057 0.678523 0.404701 0.049 Uiso calc U . R 1 . .
N N4 0.7695(6) 0.7049(6) 0.4187(2) 0.0311(14) Uani d . . . 1 . .
H H4A 0.809839 0.747617 0.402546 0.047 Uiso calc U . R 1 . .
H H4B 0.804403 0.697859 0.444399 0.047 Uiso calc U . R 1 . .
H H4C 0.7034 0.736501 0.420888 0.047 Uiso calc U . R 1 . .
Pb Pb1 0.03649(5) 0.87393(3) 0.50032(2) 0.02657(8) Uani d . . . 1 . .
Pb Pb2 0.53650(5) 0.87412(3) 0.50051(2) 0.02648(8) Uani d . . . 1 . .

loop_
_atom_site_aniso_label
_atom_site_aniso_U_11
_atom_site_aniso_U_22
_atom_site_aniso_U_33
_atom_site_aniso_U_12
_atom_site_aniso_U_13
_atom_site_aniso_U_23
C1 0.034(5) 0.045(5) 0.027(5) -0.015(4) 0.006(4) -0.008(4)
C2 0.043(6) 0.047(5) 0.049(7) -0.002(4) -0.001(5) -0.002(5)
C3 0.074(8) 0.032(4) 0.050(6) -0.006(5) 0.008(6) 0.007(4)
C4 0.059(7) 0.050(6) 0.052(7) -0.021(5) -0.002(5) 0.011(5)
C5 0.022(4) 0.062(6) 0.027(4) -0.005(4) 0.003(3) -0.003(4)
C6 0.045(7) 0.057(8) 0.030(6) -0.005(4) 0.003(5) 0.005(4)
C7 0.043(5) 0.046(5) 0.036(6) -0.013(4) 0.006(4) -0.002(4)
C8 0.051(6) 0.026(4) 0.043(5) 0.009(4) 0.012(4) -0.005(4)
C9 0.036(5) 0.042(5) 0.032(5) -0.013(4) 0.008(4) -0.008(4)
C10 0.036(4) 0.041(4) 0.027(4) 0.002(3) 0.004(3) 0.000(3)
C11 0.071(8) 0.038(5) 0.039(6) -0.013(5) 0.000(5) 0.003(4)
C12 0.047(6) 0.078(8) 0.047(7) -0.025(6) 0.000(5) 0.003(6)
C13 0.031(5) 0.097(9) 0.038(6) -0.011(5) 0.018(4) -0.010(6)
C14 0.051(10) 0.090(12) 0.072(14) 0.021(7) -0.029(10) -0.031(8)
C15 0.052(6) 0.040(5) 0.037(6) -0.012(4) -0.003(4) 0.004(4)
C16 0.031(6) 0.120(13) 0.054(9) -0.020(6) 0.001(6) 0.015(8)
C17 0.035(5) 0.034(5) 0.027(5) 0.004(4) -0.005(4) 0.005(4)
C18 0.034(6) 0.037(5) 0.027(5) 0.000(3) 0.005(4) -0.009(3)
C19 0.036(5) 0.085(8) 0.032(5) 0.008(5) -0.008(4) -0.017(5)
C20 0.067(8) 0.087(9) 0.018(4) -0.031(7) 0.005(5) 0.004(5)
C21 0.046(6) 0.052(6) 0.034(5) 0.001(4) -0.016(4) 0.004(4)
C22 0.031(4) 0.046(5) 0.030(5) 0.001(4) -0.010(3) -0.006(4)
C23 0.040(5) 0.043(5) 0.037(5) -0.009(4) -0.005(4) 0.008(4)
C24 0.037(5) 0.015(3) 0.025(4) -0.006(2) -0.001(4) 0.003(2)
C25 0.032(4) 0.038(5) 0.027(5) 0.005(4) 0.002(4) -0.001(4)
C26 0.032(4) 0.049(5) 0.025(4) 0.000(4) -0.007(3) -0.004(3)
C27 0.094(11) 0.051(6) 0.030(5) -0.023(6) -0.036(6) 0.015(4)
C28 0.047(6) 0.090(9) 0.021(4) -0.025(6) 0.005(4) 0.002(5)
C29 0.052(7) 0.089(9) 0.037(6) -0.029(7) 0.007(5) -0.008(6)
C30 0.032(6) 0.045(6) 0.028(5) 0.007(3) 0.005(4) -0.004(3)
C31 0.039(5) 0.044(5) 0.039(6) -0.012(4) 0.009(4) -0.008(4)
C32 0.040(6) 0.063(6) 0.029(5) -0.030(6) 0.003(4) 0.004(5)
I1 0.0309(4) 0.0316(3) 0.0283(4) -0.00147(18) 0.0027(3) 0.0001(2)
I2 0.0300(4) 0.0309(3) 0.0284(3) -0.00035(18) 0.0030(3) -0.0002(2)
I3 0.0242(2) 0.0335(2) 0.0343(3) -0.00010(18) 0.0036(2) -0.0016(2)
I4 0.0295(4) 0.0320(2) 0.0284(3) -0.0001(3) 0.0019(3) 0.0006(3)
I5 0.0313(4) 0.0315(2) 0.0290(4) -0.0005(3) 0.0021(3) 0.0011(3)
I6 0.0245(2) 0.0331(2) 0.0344(3) -0.00065(18) 0.00365(19) -0.0013(2)
I7 0.0333(3) 0.0252(3) 0.0351(3) -0.00018(16) 0.0012(2) 0.00116(15)
I8 0.0330(3) 0.0249(3) 0.0345(3) 0.00002(16) 0.0014(2) 0.00109(15)
N1 0.030(3) 0.036(3) 0.031(4) -0.002(3) 0.007(3) 0.001(3)
N2 0.032(4) 0.027(4) 0.035(5) -0.002(2) 0.002(3) -0.001(2)
N3 0.031(4) 0.036(4) 0.030(4) -0.001(2) -0.004(3) 0.000(2)
N4 0.027(3) 0.036(3) 0.030(3) 0.001(3) 0.003(3) -0.003(3)
Pb1 0.02483(14) 0.02603(15) 0.02887(16) -0.00005(7) 0.00199(11) 0.00075(7)
Pb2 0.02512(14) 0.02590(15) 0.02854(16) -0.00008(7) 0.00269(11) -0.00020(7)

loop_
_atom_type_symbol
_atom_type_description
_atom_type_scat_dispersion_real
_atom_type_scat_dispersion_imag
_atom_type_scat_source
C C 0.0033 0.0016 'International Tables Vol C Tables 4.2.6.8 and 6.1.1.4'
H H 0.0000 0.0000 'International Tables Vol C Tables 4.2.6.8 and 6.1.1.4'
I I -0.4742 1.8119 'International Tables Vol C Tables 4.2.6.8 and 6.1.1.4'
N N 0.0061 0.0033 'International Tables Vol C Tables 4.2.6.8 and 6.1.1.4'
Pb Pb -3.3944 10.1111 'International Tables Vol C Tables 4.2.6.8 and 6.1.1.4'

loop_
_citation_id
_citation_doi
_citation_year
1 10.1021/acs.chemmater.8b04064 2019

loop_
_geom_angle_atom_site_label_1
_geom_angle_atom_site_label_2
_geom_angle_atom_site_label_3
_geom_angle_site_symmetry_1
_geom_angle_site_symmetry_3
_geom_angle
_geom_angle_publ_flag
C2 C1 C6 . . 121.3(11) ?
C2 C1 C7 . . 121.0(11) ?
C6 C1 C7 . . 117.5(11) ?
C1 C2 C3 . . 119.6(12) ?
C1 C2 H2 . . 120.2 ?
C3 C2 H2 . . 120.2 ?
C4 C3 C2 . . 120.2(11) ?
C4 C3 H3 . . 119.9 ?
C2 C3 H3 . . 119.9 ?
C3 C4 C5 . . 122.5(11) ?
C3 C4 H4 . . 118.8 ?
C5 C4 H4 . . 118.8 ?
C4 C5 C6 . . 116.1(11) ?
C4 C5 H5 . . 121.9 ?
C6 C5 H5 . . 121.9 ?
C1 C6 C5 . . 120.3(11) ?
C1 C6 H6 . . 119.9 ?
C5 C6 H6 . . 119.9 ?
C1 C7 C8 . . 115.1(9) ?
C1 C7 H7 . . 122.5 ?
C8 C7 H7 . . 122.5 ?
C7 C8 N1 . . 108.3(9) ?
C7 C8 H8A . . 110.0 ?
N1 C8 H8A . . 110.0 ?
C7 C8 H8B . . 110.0 ?
N1 C8 H8B . . 110.0 ?
H8A C8 H8B . . 108.4 ?
C10 C9 C14 . . 115.8(12) ?
C10 C9 C15 . . 121.5(10) ?
C14 C9 C15 . . 122.2(13) ?
C9 C10 C11 . . 118.3(10) ?
C9 C10 H10 . . 120.9 ?
C11 C10 H10 . . 120.9 ?
C12 C11 C10 . . 122.7(12) ?
C12 C11 H11 . . 118.6 ?
C10 C11 H11 . . 118.6 ?
C11 C12 C13 . . 121.3(12) ?
C11 C12 H12 . . 119.3 ?
C13 C12 H12 . . 119.3 ?
C14 C13 C12 . . 114.3(12) ?
C14 C13 H13 . . 122.9 ?
C12 C13 H13 . . 122.9 ?
C13 C14 C9 . . 127.0(15) ?
C13 C14 H14 . . 116.5 ?
C9 C14 H14 . . 116.5 ?
C16 C15 C9 . . 116.8(10) ?
C16 C15 H15 . . 121.6 ?
C9 C15 H15 . . 121.6 ?
C15 C16 N2 . . 115.0(13) ?
C15 C16 H16 . . 122.5 ?
N2 C16 H16 . . 122.5 ?
C18 C17 C22 . . 118.3(10) ?
C18 C17 C23 . . 119.8(9) ?
C22 C17 C23 . . 121.8(10) ?
C17 C18 C19 . . 115.0(10) ?
C17 C18 H18 . . 122.5 ?
C19 C18 H18 . . 122.5 ?
C20 C19 C18 . . 127.1(12) ?
C20 C19 H19 . . 116.4 ?
C18 C19 H19 . . 116.4 ?
C19 C20 C21 . . 115.7(11) ?
C19 C20 H20 . . 122.1 ?
C21 C20 H20 . . 122.1 ?
C22 C21 C20 . . 118.5(11) ?
C22 C21 H21 . . 120.7 ?
C20 C21 H21 . . 120.7 ?
C21 C22 C17 . . 124.9(11) ?
C21 C22 H22 . . 117.5 ?
C17 C22 H22 . . 117.5 ?
C24 C23 C17 . . 110.7(8) ?
C24 C23 H23A . . 109.5 ?
C17 C23 H23A . . 109.5 ?
C24 C23 H23B . . 109.5 ?
C17 C23 H23B . . 109.5 ?
H23A C23 H23B . . 108.1 ?
N3 C24 C23 . . 110.6(9) ?
N3 C24 H24A . . 109.5 ?
C23 C24 H24A . . 109.5 ?
N3 C24 H24B . . 109.5 ?
C23 C24 H24B . . 109.5 ?
H24A C24 H24B . . 108.1 ?
C26 C25 C30 . . 118.8(10) ?
C26 C25 C31 . . 120.6(9) ?
C30 C25 C31 . . 120.6(10) ?
C25 C26 C27 . . 118.8(11) ?
C25 C26 H26 . . 120.6 ?
C27 C26 H26 . . 120.6 ?
C26 C27 C28 . . 119.0(11) ?
C26 C27 H27 . . 120.5 ?
C28 C27 H27 . . 120.5 ?
C29 C28 C27 . . 119.4(12) ?
C29 C28 H28 . . 120.3 ?
C27 C28 H28 . . 120.3 ?
C28 C29 C30 . . 125.5(15) ?
C28 C29 H29 . . 117.3 ?
C30 C29 H29 . . 117.3 ?
C29 C30 C25 . . 118.4(12) ?
C29 C30 H30 . . 120.8 ?
C25 C30 H30 . . 120.8 ?
C32 C31 C25 . . 110.1(8) ?
C32 C31 H31A . . 109.6 ?
C25 C31 H31A . . 109.6 ?
C32 C31 H31B . . 109.6 ?
C25 C31 H31B . . 109.6 ?
H31A C31 H31B . . 108.2 ?
N4 C32 C31 . . 116.8(11) ?
N4 C32 H32A . . 108.1 ?
C31 C32 H32A . . 108.1 ?
N4 C32 H32B . . 108.1 ?
C31 C32 H32B . . 108.1 ?
H32A C32 H32B . . 107.3 ?
Pb1 I3 Pb2 . . 153.13(2) ?
Pb2 I6 Pb1 . 1_655 152.90(2) ?
Pb1 I7 Pb2 3 . 150.92(5) ?
Pb2 I8 Pb1 . 3_545 152.23(5) ?
C8 N1 H1A . . 109.5 ?
C8 N1 H1B . . 109.5 ?
H1A N1 H1B . . 109.5 ?
C8 N1 H1C . . 109.5 ?
H1A N1 H1C . . 109.5 ?
H1B N1 H1C . . 109.5 ?
C16 N2 H2A . . 109.5 ?
C16 N2 H2B . . 109.5 ?
H2A N2 H2B . . 109.5 ?
C16 N2 H2C . . 109.5 ?
H2A N2 H2C . . 109.5 ?
H2B N2 H2C . . 109.5 ?
C24 N3 H3A . . 109.5 ?
C24 N3 H3B . . 109.5 ?
H3A N3 H3B . . 109.5 ?
C24 N3 H3C . . 109.5 ?
H3A N3 H3C . . 109.5 ?
H3B N3 H3C . . 109.5 ?
C32 N4 H4A . . 109.5 ?
C32 N4 H4B . . 109.5 ?
H4A N4 H4B . . 109.5 ?
C32 N4 H4C . . 109.5 ?
H4A N4 H4C . . 109.5 ?
H4B N4 H4C . . 109.5 ?
I7 Pb1 I3 3_445 . 91.05(2) ?
I7 Pb1 I8 3_445 3_455 179.30(5) ?
I3 Pb1 I8 . 3_455 89.62(3) ?
I7 Pb1 I6 3_445 1_455 88.98(3) ?
I3 Pb1 I6 . 1_455 179.65(6) ?
I8 Pb1 I6 3_455 1_455 90.34(2) ?
I7 Pb1 I2 3_445 . 90.84(3) ?
I3 Pb1 I2 . . 87.74(3) ?
I8 Pb1 I2 3_455 . 89.38(3) ?
I6 Pb1 I2 1_455 . 92.61(4) ?
I7 Pb1 I1 3_445 . 89.12(3) ?
I3 Pb1 I1 . . 92.66(4) ?
I8 Pb1 I1 3_455 . 90.65(3) ?
I6 Pb1 I1 1_455 . 86.99(3) ?
I2 Pb1 I1 . . 179.60(4) ?
I8 Pb2 I7 . . 179.27(5) ?
I8 Pb2 I6 . . 89.67(3) ?
I7 Pb2 I6 . . 90.94(2) ?
I8 Pb2 I3 . . 90.55(2) ?
I7 Pb2 I3 . . 88.84(3) ?
I6 Pb2 I3 . . 179.40(6) ?
I8 Pb2 I5 . . 92.93(4) ?
I7 Pb2 I5 . . 87.48(3) ?
I6 Pb2 I5 . . 90.13(3) ?
I3 Pb2 I5 . . 90.42(4) ?
I8 Pb2 I4 . . 87.52(3) ?
I7 Pb2 I4 . . 92.06(3) ?
I6 Pb2 I4 . . 90.22(4) ?
I3 Pb2 I4 . . 89.23(3) ?
I5 Pb2 I4 . . 179.43(4) ?

loop_
_geom_bond_atom_site_label_1
_geom_bond_atom_site_label_2
_geom_bond_site_symmetry_2
_geom_bond_distance
_geom_bond_publ_flag
C1 C2 . 1.343(16) ?
C1 C6 . 1.38(2) ?
C1 C7 . 1.491(15) ?
C2 C3 . 1.463(18) ?
C2 H2 . 0.95 ?
C3 C4 . 1.32(2) ?
C3 H3 . 0.95 ?
C4 C5 . 1.424(17) ?
C4 H4 . 0.95 ?
C5 C6 . 1.465(19) ?
C5 H5 . 0.95 ?
C6 H6 . 0.95 ?
C7 C8 . 1.498(17) ?
C7 H7 . 0.95 ?
C8 N1 . 1.539(12) ?
C8 H8A . 0.99 ?
C8 H8B . 0.99 ?
C9 C10 . 1.392(15) ?
C9 C14 . 1.41(3) ?
C9 C15 . 1.499(15) ?
C10 C11 . 1.398(15) ?
C10 H10 . 0.95 ?
C11 C12 . 1.32(2) ?
C11 H11 . 0.95 ?
C12 C13 . 1.44(2) ?
C12 H12 . 0.95 ?
C13 C14 . 1.33(3) ?
C13 H13 . 0.95 ?
C14 H14 . 0.95 ?
C15 C16 . 1.43(2) ?
C15 H15 . 0.95 ?
C16 N2 . 1.522(17) ?
C16 H16 . 0.95 ?
C17 C18 . 1.381(17) ?
C17 C22 . 1.398(13) ?
C17 C23 . 1.562(15) ?
C18 C19 . 1.407(19) ?
C18 H18 . 0.95 ?
C19 C20 . 1.323(19) ?
C19 H19 . 0.95 ?
C20 C21 . 1.441(19) ?
C20 H20 . 0.95 ?
C21 C22 . 1.304(17) ?
C21 H21 . 0.95 ?
C22 H22 . 0.95 ?
C23 C24 . 1.515(15) ?
C23 H23A . 0.99 ?
C23 H23B . 0.99 ?
C24 N3 . 1.479(14) ?
C24 H24A . 0.99 ?
C24 H24B . 0.99 ?
C25 C26 . 1.386(14) ?
C25 C30 . 1.396(17) ?
C25 C31 . 1.551(15) ?
C26 C27 . 1.388(18) ?
C26 H26 . 0.95 ?
C27 C28 . 1.39(2) ?
C27 H27 . 0.95 ?
C28 C29 . 1.27(2) ?
C28 H28 . 0.95 ?
C29 C30 . 1.32(2) ?
C29 H29 . 0.95 ?
C30 H30 . 0.95 ?
C31 C32 . 1.511(17) ?
C31 H31A . 0.99 ?
C31 H31B . 0.99 ?
C32 N4 . 1.420(14) ?
C32 H32A . 0.99 ?
C32 H32B . 0.99 ?
I1 Pb1 . 3.2174(12) ?
I2 Pb1 . 3.1928(12) ?
I3 Pb1 . 3.1539(13) ?
I3 Pb2 . 3.1870(13) ?
I4 Pb2 . 3.2129(12) ?
I5 Pb2 . 3.1997(12) ?
I6 Pb2 . 3.1591(13) ?
I6 Pb1 1_655 3.1853(13) ?
I7 Pb1 3 3.1539(6) ?
I7 Pb2 . 3.1563(6) ?
I8 Pb2 . 3.1427(7) ?
I8 Pb1 3_545 3.1539(7) ?
N1 H1A . 0.91 ?
N1 H1B . 0.91 ?
N1 H1C . 0.91 ?
N2 H2A . 0.91 ?
N2 H2B . 0.91 ?
N2 H2C . 0.91 ?
N3 H3A . 0.91 ?
N3 H3B . 0.91 ?
N3 H3C . 0.91 ?
N4 H4A . 0.91 ?
N4 H4B . 0.91 ?
N4 H4C . 0.91 ?
